data_4515880
loop_
_publ_author_name
'Pagliari, Anderson B.'
'Orlando, Tain\'ara'
'Salbego, Paulo R. S.'
'Zimmer, Ge\'orgia C'
'H\"orner, Manfredo'
'Zanatta, Nilo'
'Bonacorso, Helio G.'
'Martins, Marcos A. P.'

_publ_section_title
;
 Supramolecular Packing of a Series of <i>N</i>-Phenylamides and the Role
 of NH&#x00B7;&#x00B7;&#x00B7;O=C Interactions.
;
_journal_issue 10
_journal_name_full 'ACS omega'
_journal_page_first 13850
_journal_page_last 13861
_journal_paper_doi 10.1021/acsomega.8b01801
_journal_volume 3
_journal_year 2018
_chemical_formula_iupac 'C8 H6 Br3 N O'
_chemical_formula_moiety 'C8 H6 Br3 N O'
_chemical_formula_sum 'C8 H6 Br3 N O'
_chemical_formula_weight 371.87
_chemical_name_systematic
;
2,2,2-Tribromo-<i>N</i>-phenylacetamide
;
_space_group_IT_number 29
_space_group_name_Hall 'P 2c -2ac'
_space_group_name_H-M_alt 'P c a 21'
_symmetry_cell_setting orthorhombic
_symmetry_space_group_name_Hall 'P 2c -2ac'
_symmetry_space_group_name_H-M 'P c a 21'
_atom_sites_solution_hydrogens geom
_atom_sites_solution_primary direct
_atom_sites_solution_secondary difmap
_audit_block_doi 10.5517/cct2mn4
_audit_creation_method SHELXL-97
_audit_update_record
;
2009-09-10 deposited with the CCDC.
2015-10-22 downloaded from the CCDC.
;
_cell_angle_alpha 90.00
_cell_angle_beta 90.00
_cell_angle_gamma 90.00
_cell_formula_units_Z 4
_cell_length_a 10.1863(8)
_cell_length_b 9.1483(7)
_cell_length_c 11.8856(9)
_cell_measurement_reflns_used 25
_cell_measurement_temperature 299(2)
_cell_measurement_theta_max 20.65
_cell_measurement_theta_min 4.84
_cell_volume 1107.59(15)
_computing_cell_refinement 'CAD-4-PC (Enraf--Nonius, 1996)'
_computing_data_collection 'CAD-4-PC (Enraf--Nonius, 1996)'
_computing_data_reduction 'REDU4 (Stoe & Cie, 1987)'
_computing_molecular_graphics 'PLATON (Spek, 2009)'
_computing_publication_material 'SHELXL97 (Sheldrick, 2008)'
_computing_structure_refinement 'SHELXL97 (Sheldrick, 2008)'
_computing_structure_solution 'SHELXS97 (Sheldrick, 2008)'
_diffrn_ambient_temperature 299(2)
_diffrn_measured_fraction_theta_full 1.000
_diffrn_measured_fraction_theta_max 1.000
_diffrn_measurement_device_type 'Enraf--Nonius CAD-4'
_diffrn_measurement_method \w/2\q
_diffrn_radiation_monochromator graphite
_diffrn_radiation_source 'fine-focus sealed tube'
_diffrn_radiation_type CuK\a
_diffrn_radiation_wavelength 1.54180
_diffrn_reflns_av_R_equivalents 0.0515
_diffrn_reflns_av_sigmaI/netI 0.0379
_diffrn_reflns_limit_h_max 0
_diffrn_reflns_limit_h_min -12
_diffrn_reflns_limit_k_max 10
_diffrn_reflns_limit_k_min -10
_diffrn_reflns_limit_l_max 14
_diffrn_reflns_limit_l_min -11
_diffrn_reflns_number 2653
_diffrn_reflns_theta_full 66.95
_diffrn_reflns_theta_max 66.95
_diffrn_reflns_theta_min 4.83
_diffrn_standards_decay_% 1.5
_diffrn_standards_interval_time 120
_diffrn_standards_number 3
_exptl_absorpt_coefficient_mu 13.218
_exptl_absorpt_correction_T_max 0.1782
_exptl_absorpt_correction_T_min 0.0371
_exptl_absorpt_correction_type psi-scan
_exptl_absorpt_process_details '(North <i>et al.</i>, 1968)'
_exptl_crystal_colour colourless
_exptl_crystal_density_diffrn 2.230
_exptl_crystal_density_method 'not measured'
_exptl_crystal_description needle
_exptl_crystal_F_000 696
_exptl_crystal_size_max 0.50
_exptl_crystal_size_mid 0.18
_exptl_crystal_size_min 0.13
_refine_diff_density_max 1.857
_refine_diff_density_min -1.176
_refine_ls_abs_structure_details 'Flack (1983), 276 Friedel pairs'
_refine_ls_abs_structure_Flack 0.00(13)
_refine_ls_extinction_coef 0.0035(8)
_refine_ls_extinction_expression Fc^*^=kFc[1+0.001xFc^2^\l^3^/sin(2\q)]^-1/4^
_refine_ls_extinction_method 'SHELXL97 (Sheldrick, 2008)'
_refine_ls_goodness_of_fit_ref 1.053
_refine_ls_hydrogen_treatment constr
_refine_ls_matrix_type full
_refine_ls_number_parameters 119
_refine_ls_number_reflns 1311
_refine_ls_number_restraints 25
_refine_ls_restrained_S_all 1.054
_refine_ls_R_factor_all 0.0818
_refine_ls_R_factor_gt 0.0792
_refine_ls_shift/su_max 0.002
_refine_ls_shift/su_mean 0.000
_refine_ls_structure_factor_coef Fsqd
_refine_ls_weighting_details 'calc w=1/[\s^2^(Fo^2^)+(0.1659P)^2^+2.9656P] where P=(Fo^2^+2Fc^2^)/3'
_refine_ls_weighting_scheme calc
_refine_ls_wR_factor_gt 0.2325
_refine_ls_wR_factor_ref 0.2372
_reflns_number_gt 1237
_reflns_number_total 1311
_reflns_threshold_expression I>2\s(I)
_cod_data_source_file ao8b01801_si_007.cif
_cod_data_source_block I
_cod_database_code 4515880

loop_
_symmetry_equiv_pos_as_xyz
'x, y, z'
'-x, -y, z+1/2'
'-x+1/2, y, z+1/2'
'x+1/2, -y, z'

loop_
_atom_site_type_symbol
_atom_site_label
_atom_site_fract_x
_atom_site_fract_y
_atom_site_fract_z
_atom_site_U_iso_or_equiv
_atom_site_adp_type
_atom_site_calc_flag
_atom_site_refinement_flags
_atom_site_occupancy
_atom_site_symmetry_multiplicity
C C1 0.2439(16) 0.3139(13) 0.6091(14) 0.057(3) Uani d . 1 1
C C2 0.1483(19) 0.2891(18) 0.6869(19) 0.078(4) Uani d U 1 1
H H2 0.0753 0.3500 0.6914 0.094 Uiso calc R 1 1
C C3 0.162(3) 0.169(3) 0.761(3) 0.110(7) Uani d U 1 1
H H3 0.1010 0.1557 0.8185 0.132 Uiso calc R 1 1
C C4 0.256(3) 0.077(2) 0.751(2) 0.095(5) Uani d U 1 1
H H4 0.2575 -0.0070 0.7947 0.114 Uiso calc R 1 1
C C5 0.3521(19) 0.1043(17) 0.6774(19) 0.079(4) Uani d U 1 1
H H5 0.4247 0.0427 0.6773 0.095 Uiso calc R 1 1
C C6 0.3495(16) 0.2176(13) 0.6019(17) 0.065(4) Uani d . 1 1
H H6 0.4153 0.2297 0.5484 0.078 Uiso calc R 1 1
C C7 0.3328(12) 0.5181(14) 0.5056(12) 0.053(3) Uani d . 1 1
C C8 0.3002(15) 0.6556(17) 0.4339(16) 0.069(4) Uani d . 1 1
N N1 0.2341(10) 0.4331(11) 0.5359(12) 0.058(2) Uani d . 1 1
H H1N 0.1579 0.4526 0.5085 0.069 Uiso calc R 1 1
O O1 0.4489(8) 0.5008(11) 0.5332(12) 0.076(4) Uani d . 1 1
Br Br1 0.1668(3) 0.6121(3) 0.3197(2) 0.0988(9) Uani d . 1 1
Br Br2 0.2294(3) 0.80125(17) 0.5320(2) 0.1007(10) Uani d . 1 1
Br Br3 0.4497(2) 0.7263(3) 0.3550(3) 0.1230(14) Uani d . 1 1

loop_
_atom_site_aniso_label
_atom_site_aniso_U_11
_atom_site_aniso_U_22
_atom_site_aniso_U_33
_atom_site_aniso_U_12
_atom_site_aniso_U_13
_atom_site_aniso_U_23
C1 0.049(6) 0.064(7) 0.059(8) -0.012(6) -0.003(6) 0.003(6)
C2 0.075(8) 0.080(7) 0.079(8) -0.011(6) 0.014(7) 0.021(6)
C3 0.112(11) 0.110(9) 0.108(11) -0.016(8) 0.014(9) 0.020(8)
C4 0.106(9) 0.085(7) 0.095(10) -0.013(8) -0.013(8) 0.014(7)
C5 0.082(8) 0.069(6) 0.087(9) -0.002(6) -0.016(7) 0.004(6)
C6 0.060(8) 0.052(6) 0.083(10) 0.004(5) -0.022(7) 0.001(6)
C7 0.038(5) 0.066(6) 0.054(7) 0.001(4) 0.005(5) 0.017(6)
C8 0.057(8) 0.068(7) 0.081(11) 0.014(6) 0.006(7) 0.020(7)
N1 0.037(5) 0.068(5) 0.068(7) 0.005(4) -0.007(5) 0.008(6)
O1 0.035(4) 0.085(6) 0.109(10) -0.008(4) -0.007(5) 0.042(7)
Br1 0.1101(17) 0.1157(14) 0.0705(12) -0.0051(11) -0.0328(12) 0.0179(10)
Br2 0.164(2) 0.0664(9) 0.0719(12) 0.0155(10) 0.0171(14) 0.0000(8)
Br3 0.0680(11) 0.1321(19) 0.169(3) 0.0095(10) 0.0356(14) 0.091(2)

loop_
_atom_type_symbol
_atom_type_description
_atom_type_scat_dispersion_real
_atom_type_scat_dispersion_imag
_atom_type_scat_source
C C 0.0181 0.0091 'International Tables Vol C Tables 4.2.6.8 and 6.1.1.4'
H H 0.0000 0.0000 'International Tables Vol C Tables 4.2.6.8 and 6.1.1.4'
N N 0.0311 0.0180 'International Tables Vol C Tables 4.2.6.8 and 6.1.1.4'
O O 0.0492 0.0322 'International Tables Vol C Tables 4.2.6.8 and 6.1.1.4'
Br Br -0.6763 1.2805 'International Tables Vol C Tables 4.2.6.8 and 6.1.1.4'

loop_
_citation_id
_citation_doi
_citation_year
1 10.1107/S160053680903298X 2009

loop_
_geom_angle_atom_site_label_1
_geom_angle_atom_site_label_2
_geom_angle_atom_site_label_3
_geom_angle
C2 C1 C6 119.3(15)
C2 C1 N1 120.1(15)
C6 C1 N1 120.6(15)
C1 C2 C3 118.7(19)
C1 C2 H2 120.6
C3 C2 H2 120.6
C4 C3 C2 122(3)
C4 C3 H3 119.2
C2 C3 H3 119.2
C3 C4 C5 119(2)
C3 C4 H4 120.3
C5 C4 H4 120.3
C4 C5 C6 123.6(18)
C4 C5 H5 118.2
C6 C5 H5 118.2
C5 C6 C1 116.9(18)
C5 C6 H6 121.6
C1 C6 H6 121.6
O1 C7 N1 125.5(11)
O1 C7 C8 117.0(11)
N1 C7 C8 117.5(11)
C7 C8 Br3 111.9(9)
C7 C8 Br2 108.1(11)
Br3 C8 Br2 111.4(9)
C7 C8 Br1 111.3(11)
Br3 C8 Br1 106.4(9)
Br2 C8 Br1 107.6(7)
C7 N1 C1 125.0(11)
C7 N1 H1N 117.5
C1 N1 H1N 117.5

loop_
_geom_bond_atom_site_label_1
_geom_bond_atom_site_label_2
_geom_bond_distance
C1 C2 1.36(3)
C1 C6 1.39(2)
C1 N1 1.399(19)
C2 C3 1.42(3)
C2 H2 0.9300
C3 C4 1.27(4)
C3 H3 0.9300
C4 C5 1.34(4)
C4 H4 0.9300
C5 C6 1.37(2)
C5 H5 0.9300
C6 H6 0.9300
C7 O1 1.237(16)
C7 N1 1.321(16)
C7 C8 1.555(18)
C8 Br3 1.902(16)
C8 Br2 1.913(17)
C8 Br1 1.960(19)
N1 H1N 0.8600

loop_
_geom_hbond_atom_site_label_D
_geom_hbond_atom_site_label_H
_geom_hbond_atom_site_label_A
_geom_hbond_site_symmetry_A
_geom_hbond_distance_DH
_geom_hbond_distance_HA
_geom_hbond_distance_DA
_geom_hbond_angle_DHA
N1 H1N O1 4_465 0.86 2.19 2.967(13) 150.0
N1 H1N Br1 . 0.86 2.68 3.123(13) 113.6

loop_
_geom_torsion_atom_site_label_1
_geom_torsion_atom_site_label_2
_geom_torsion_atom_site_label_3
_geom_torsion_atom_site_label_4
_geom_torsion
C6 C1 C2 C3 2(3)
N1 C1 C2 C3 -179.1(19)
C1 C2 C3 C4 -5(4)
C2 C3 C4 C5 8(4)
C3 C4 C5 C6 -7(4)
C4 C5 C6 C1 4(3)
C2 C1 C6 C5 -2(2)
N1 C1 C6 C5 179.6(15)
O1 C7 C8 Br3 23.1(19)
N1 C7 C8 Br3 -159.7(12)
O1 C7 C8 Br2 -100.0(14)
N1 C7 C8 Br2 77.2(16)
O1 C7 C8 Br1 142.1(13)
N1 C7 C8 Br1 -40.7(17)
O1 C7 N1 C1 4(3)
C8 C7 N1 C1 -173.4(14)
C2 C1 N1 C7 139.6(18)
C6 C1 N1 C7 -42(2)
